data_2217474
loop_
_publ_author_name
'Tan, Yu-Hui'
'Li, Yin-bao'
'Ji, Fa-Ming'
'Xiong, Ting-Ting'
'Xia, Li-Bin'

_publ_section_title <i>catena</i>-Poly[[tetraaquacobalt(II)]-\m-2,2'-dihydroxy-5,5'-diazenediyldibenzoato]
_journal_coeditor_code DN2293
_journal_issue 2
_journal_name_full 'Acta Crystallographica Section E'
_journal_page_first m274
_journal_page_last m274
_journal_paper_doi 10.1107/S1600536807067827
_journal_volume 64
_journal_year 2008
_chemical_formula_iupac '[Co (C14 H8 N2 O6) (H2 O)4]'
_chemical_formula_moiety 'C14 H16 Co N2 O10'
_chemical_formula_sum 'C14 H16 Co N2 O10'
_chemical_formula_weight 431.22
_chemical_name_systematic
;
<i>catena</i>-Poly[[tetraaquacobalt(II)]-\m-2,2'-dihydroxy-5,5'-
diazenediyldibenzoato]
;
_space_group_IT_number 14
_symmetry_cell_setting monoclinic
_symmetry_space_group_name_Hall '-P 2ybc'
_symmetry_space_group_name_H-M 'P 1 21/c 1'
_atom_sites_solution_hydrogens geom
_atom_sites_solution_primary direct
_atom_sites_solution_secondary difmap
_audit_creation_method SHELXL-97
_cell_angle_alpha 90.00
_cell_angle_beta 106.687(2)
_cell_angle_gamma 90.00
_cell_formula_units_Z 4
_cell_length_a 9.5152(14)
_cell_length_b 11.2452(17)
_cell_length_c 16.194(2)
_cell_measurement_reflns_used 935
_cell_measurement_temperature 296(2)
_cell_measurement_theta_max 26
_cell_measurement_theta_min 2.23
_cell_volume 1659.8(4)
_computing_cell_refinement 'SAINT (Bruker, 2000)'
_computing_data_collection 'SMART (Bruker, 2000)'
_computing_data_reduction 'SAINT (Bruker, 2000)'
_computing_molecular_graphics 'PLATON (Spek, 2003)'
_computing_publication_material 'SHELXL97 (Sheldrick, 1997)'
_computing_structure_refinement 'SHELXL97 (Sheldrick, 1997)'
_computing_structure_solution 'SHELXS97 (Sheldrick, 1997)'
_diffrn_ambient_temperature 296(2)
_diffrn_measured_fraction_theta_full 0.985
_diffrn_measured_fraction_theta_max 0.985
_diffrn_measurement_device_type 'Bruker SMART APEX CCD area-detector'
_diffrn_measurement_method '\f and \w'
_diffrn_radiation_monochromator graphite
_diffrn_radiation_source 'fine-focus sealed tube'
_diffrn_radiation_type MoK\a
_diffrn_radiation_wavelength 0.71073
_diffrn_reflns_av_R_equivalents 0.0618
_diffrn_reflns_av_sigmaI/netI 0.0854
_diffrn_reflns_limit_h_max 11
_diffrn_reflns_limit_h_min -11
_diffrn_reflns_limit_k_max 14
_diffrn_reflns_limit_k_min -14
_diffrn_reflns_limit_l_max 20
_diffrn_reflns_limit_l_min -19
_diffrn_reflns_number 11094
_diffrn_reflns_theta_full 26.37
_diffrn_reflns_theta_max 26.37
_diffrn_reflns_theta_min 1.81
_diffrn_standards_decay_% 0.03
_diffrn_standards_interval_count 150
_diffrn_standards_interval_time 10
_diffrn_standards_number 2807
_exptl_absorpt_coefficient_mu 1.095
_exptl_absorpt_correction_T_max 0.9175
_exptl_absorpt_correction_T_min 0.8984
_exptl_absorpt_correction_type multi-scan
_exptl_absorpt_process_details '(SADABS; Bruker, 2000)'
_exptl_crystal_colour red
_exptl_crystal_density_diffrn 1.726
_exptl_crystal_density_method 'not measured'
_exptl_crystal_description block
_exptl_crystal_F_000 884
_exptl_crystal_size_max 0.10
_exptl_crystal_size_mid 0.08
_exptl_crystal_size_min 0.08
_refine_diff_density_max 0.499
_refine_diff_density_min -0.439
_refine_ls_extinction_coef 0.0050(11)
_refine_ls_extinction_expression Fc^*^=kFc[1+0.001xFc^2^\l^3^/sin(2\q)]^-1/4^
_refine_ls_extinction_method 'SHELXL97 (Sheldrick, 1997)'
_refine_ls_goodness_of_fit_ref 0.939
_refine_ls_hydrogen_treatment constr
_refine_ls_matrix_type full
_refine_ls_number_parameters 246
_refine_ls_number_reflns 3427
_refine_ls_number_restraints 0
_refine_ls_restrained_S_all 0.939
_refine_ls_R_factor_all 0.0954
_refine_ls_R_factor_gt 0.0491
_refine_ls_shift/su_max 0.001
_refine_ls_shift/su_mean 0.000
_refine_ls_structure_factor_coef Fsqd
_refine_ls_weighting_details 'calc w=1/[\s^2^(Fo^2^)+(0.0717P)^2^] where P=(Fo^2^+2Fc^2^)/3'
_refine_ls_weighting_scheme calc
_refine_ls_wR_factor_gt 0.1174
_refine_ls_wR_factor_ref 0.1327
_reflns_number_gt 1976
_reflns_number_total 3427
_reflns_threshold_expression I>2\s(I)
_cod_data_source_file dn2293.cif
_cod_data_source_block I
_cod_original_sg_symbol_H-M 'P 21/c'
_cod_database_code 2217474
_cod_database_fobs_code 2217474

loop_
_symmetry_equiv_pos_as_xyz
'x, y, z'
'-x, y+1/2, -z+1/2'
'-x, -y, -z'
'x, -y-1/2, z-1/2'

loop_
_atom_site_type_symbol
_atom_site_label
_atom_site_fract_x
_atom_site_fract_y
_atom_site_fract_z
_atom_site_U_iso_or_equiv
_atom_site_adp_type
_atom_site_calc_flag
_atom_site_refinement_flags
_atom_site_occupancy
Co Co1 0.71433(7) 0.14001(5) 0.21254(4) 0.0333(2) Uani d . 1
O O1W 0.8824(4) 0.2527(3) 0.2134(2) 0.0515(9) Uani d . 1
H H1WA 0.9251 0.3002 0.2506 0.077 Uiso d R 1
H H1WB 0.8799 0.2780 0.1654 0.077 Uiso d R 1
O O2W 0.6621(4) 0.2503(3) 0.3053(2) 0.0537(10) Uani d . 1
H H2WA 0.5912 0.2842 0.2726 0.080 Uiso d R 1
H H2WB 0.6352 0.2127 0.3415 0.080 Uiso d R 1
O O3W 0.5405(4) 0.0277(3) 0.2068(2) 0.0575(10) Uani d . 1
H H3WA 0.5494 -0.0263 0.2418 0.086 Uiso d R 1
H H3WB 0.5144 0.0028 0.1579 0.086 Uiso d R 1
O O4W 0.8418(4) 0.0398(3) 0.31539(19) 0.0455(9) Uani d . 1
H H4WA 0.8933 0.0663 0.3610 0.068 Uiso d R 1
H H4WB 0.8900 -0.0006 0.2912 0.068 Uiso d R 1
N N2 0.0915(4) 0.6415(3) 0.0012(2) 0.0366(9) Uani d . 1
N N1 0.1224(4) 0.6059(3) -0.0651(2) 0.0374(10) Uani d . 1
O O1 0.5775(4) 0.2345(3) 0.10743(19) 0.0402(8) Uani d . 1
O O2 0.4732(4) 0.3607(3) 0.1776(2) 0.0542(10) Uani d . 1
O O3 0.5168(4) 0.2395(3) -0.0547(2) 0.0609(11) Uani d . 1
H H3A 0.5587 0.2174 -0.0055 0.091 Uiso calc R 1
O O4 -0.3150(4) 1.0087(3) -0.0450(2) 0.0533(10) Uani d . 1
H H4A -0.3126 1.0395 0.0012 0.080 Uiso calc R 1
O O5 -0.2290(4) 1.0400(3) 0.1171(2) 0.0455(9) Uani d . 1
O O6 -0.0537(4) 0.9267(3) 0.2009(2) 0.0637(12) Uani d . 1
C C1 0.4906(5) 0.3199(4) 0.1097(3) 0.0358(11) Uani d . 1
C C2 0.4027(5) 0.3698(4) 0.0249(3) 0.0326(10) Uani d . 1
C C3 0.4191(6) 0.3262(4) -0.0520(3) 0.0399(12) Uani d . 1
C C4 0.3349(6) 0.3724(4) -0.1303(3) 0.0523(15) Uani d . 1
H H4 0.3427 0.3408 -0.1819 0.063 Uiso calc R 1
C C5 0.2420(5) 0.4632(4) -0.1309(3) 0.0441(13) Uani d . 1
H H5 0.1885 0.4954 -0.1835 0.053 Uiso calc R 1
C C6 0.2240(5) 0.5101(4) -0.0547(3) 0.0346(11) Uani d . 1
C C7 0.3054(5) 0.4617(4) 0.0228(3) 0.0356(11) Uani d . 1
H H7 0.2944 0.4914 0.0742 0.043 Uiso calc R 1
C C8 -0.0120(5) 0.7371(4) -0.0142(3) 0.0348(11) Uani d . 1
C C9 -0.1058(5) 0.7662(4) -0.0956(3) 0.0414(12) Uani d . 1
H H9 -0.1024 0.7229 -0.1439 0.050 Uiso calc R 1
C C10 -0.2027(6) 0.8587(4) -0.1037(3) 0.0446(12) Uani d . 1
H H10 -0.2621 0.8798 -0.1580 0.054 Uiso calc R 1
C C11 -0.2134(5) 0.9212(4) -0.0320(3) 0.0386(12) Uani d . 1
C C12 -0.1231(5) 0.8923(4) 0.0500(3) 0.0351(11) Uani d . 1
C C13 -0.0236(6) 0.8005(4) 0.0566(3) 0.0419(12) Uani d . 1
H H13 0.0377 0.7808 0.1108 0.050 Uiso calc R 1
C C14 -0.1338(5) 0.9566(4) 0.1286(3) 0.0403(12) Uani d . 1

loop_
_atom_site_aniso_label
_atom_site_aniso_U_11
_atom_site_aniso_U_22
_atom_site_aniso_U_33
_atom_site_aniso_U_12
_atom_site_aniso_U_13
_atom_site_aniso_U_23
Co1 0.0379(4) 0.0295(3) 0.0312(3) 0.0035(3) 0.0078(3) 0.0014(3)
O1W 0.060(2) 0.055(2) 0.0364(19) -0.0171(19) 0.0088(17) -0.0010(17)
O2W 0.061(3) 0.060(2) 0.040(2) 0.023(2) 0.0160(18) 0.0057(17)
O3W 0.054(2) 0.061(2) 0.047(2) -0.015(2) -0.0007(17) 0.0173(19)
O4W 0.054(2) 0.044(2) 0.0359(18) 0.0113(17) 0.0085(16) -0.0011(15)
N2 0.042(2) 0.0304(19) 0.035(2) 0.0096(19) 0.0072(18) 0.0031(19)
N1 0.039(3) 0.036(2) 0.038(2) 0.0101(18) 0.0122(18) 0.0017(17)
O1 0.048(2) 0.0362(18) 0.0361(18) 0.0122(16) 0.0121(16) 0.0027(15)
O2 0.070(3) 0.055(2) 0.0340(18) 0.028(2) 0.0094(18) -0.0057(17)
O3 0.080(3) 0.062(2) 0.042(2) 0.045(2) 0.019(2) 0.0083(18)
O4 0.061(2) 0.052(2) 0.0403(19) 0.0296(19) 0.0029(17) -0.0053(17)
O5 0.054(2) 0.0407(19) 0.0385(19) 0.0189(18) 0.0075(16) -0.0045(16)
O6 0.079(3) 0.067(3) 0.035(2) 0.043(2) 0.0014(19) -0.0079(19)
C1 0.039(3) 0.030(2) 0.037(3) 0.004(2) 0.008(2) 0.004(2)
C2 0.036(3) 0.031(2) 0.030(2) 0.002(2) 0.009(2) 0.003(2)
C3 0.043(3) 0.035(3) 0.045(3) 0.014(2) 0.018(2) 0.000(2)
C4 0.071(4) 0.052(3) 0.033(3) 0.025(3) 0.014(3) 0.003(3)
C5 0.050(3) 0.045(3) 0.035(3) 0.017(3) 0.008(2) 0.006(2)
C6 0.041(3) 0.028(2) 0.035(3) 0.007(2) 0.012(2) 0.001(2)
C7 0.043(3) 0.031(2) 0.037(3) 0.003(2) 0.017(2) 0.004(2)
C8 0.036(3) 0.030(2) 0.039(3) 0.010(2) 0.012(2) 0.001(2)
C9 0.045(3) 0.047(3) 0.031(3) 0.010(2) 0.009(2) -0.005(2)
C10 0.055(3) 0.048(3) 0.026(2) 0.015(3) 0.004(2) 0.004(2)
C11 0.041(3) 0.033(2) 0.039(3) 0.006(2) 0.006(2) 0.001(2)
C12 0.037(3) 0.032(3) 0.033(2) 0.005(2) 0.004(2) -0.0027(19)
C13 0.050(3) 0.037(3) 0.034(3) 0.014(2) 0.003(2) -0.002(2)
C14 0.038(3) 0.039(3) 0.038(3) 0.012(2) 0.003(2) -0.002(2)

loop_
_atom_type_symbol
_atom_type_description
_atom_type_scat_dispersion_real
_atom_type_scat_dispersion_imag
_atom_type_scat_source
C C 0.0033 0.0016 'International Tables Vol C Tables 4.2.6.8 and 6.1.1.4'
H H 0.0000 0.0000 'International Tables Vol C Tables 4.2.6.8 and 6.1.1.4'
N N 0.0061 0.0033 'International Tables Vol C Tables 4.2.6.8 and 6.1.1.4'
O O 0.0106 0.0060 'International Tables Vol C Tables 4.2.6.8 and 6.1.1.4'
Co Co 0.3494 0.9721 'International Tables Vol C Tables 4.2.6.8 and 6.1.1.4'

loop_
_geom_angle_atom_site_label_1
_geom_angle_atom_site_label_2
_geom_angle_atom_site_label_3
_geom_angle_site_symmetry_1
_geom_angle_site_symmetry_3
_geom_angle
O1W Co1 O3W . . 177.81(14)
O1W Co1 O4W . . 93.15(13)
O3W Co1 O4W . . 88.88(13)
O1W Co1 O5 . 1_645 88.37(14)
O3W Co1 O5 . 1_645 90.63(15)
O4W Co1 O5 . 1_645 94.86(12)
O1W Co1 O1 . . 89.64(14)
O3W Co1 O1 . . 88.33(13)
O4W Co1 O1 . . 177.14(13)
O5 Co1 O1 1_645 . 84.59(12)
O1W Co1 O2W . . 88.52(15)
O3W Co1 O2W . . 92.42(15)
O4W Co1 O2W . . 87.20(13)
O5 Co1 O2W 1_645 . 176.36(14)
O1 Co1 O2W . . 93.49(13)
Co1 O1W H1WA . . 129.4
Co1 O1W H1WB . . 113.6
H1WA O1W H1WB . . 110.0
Co1 O2W H2WA . . 97.5
Co1 O2W H2WB . . 112.9
H2WA O2W H2WB . . 109.5
Co1 O3W H3WA . . 120.1
Co1 O3W H3WB . . 105.9
H3WA O3W H3WB . . 111.2
Co1 O4W H4WA . . 125.8
Co1 O4W H4WB . . 101.2
H4WA O4W H4WB . . 111.2
N1 N2 C8 . . 114.1(3)
N2 N1 C6 . . 117.2(4)
C1 O1 Co1 . . 127.7(3)
C3 O3 H3A . . 109.5
C11 O4 H4A . . 109.5
C14 O5 Co1 . 1_465 127.3(3)
O2 C1 O1 . . 123.7(4)
O2 C1 C2 . . 119.4(4)
O1 C1 C2 . . 116.9(4)
C7 C2 C3 . . 119.3(4)
C7 C2 C1 . . 119.8(4)
C3 C2 C1 . . 120.9(4)
O3 C3 C2 . . 122.5(4)
O3 C3 C4 . . 117.4(4)
C2 C3 C4 . . 120.2(4)
C5 C4 C3 . . 119.6(4)
C5 C4 H4 . . 120.2
C3 C4 H4 . . 120.2
C4 C5 C6 . . 121.7(4)
C4 C5 H5 . . 119.2
C6 C5 H5 . . 119.2
C7 C6 C5 . . 118.3(4)
C7 C6 N1 . . 126.0(4)
C5 C6 N1 . . 115.6(4)
C2 C7 C6 . . 120.9(4)
C2 C7 H7 . . 119.6
C6 C7 H7 . . 119.6
C13 C8 C9 . . 118.6(4)
C13 C8 N2 . . 117.2(4)
C9 C8 N2 . . 124.1(4)
C10 C9 C8 . . 119.8(4)
C10 C9 H9 . . 120.1
C8 C9 H9 . . 120.1
C9 C10 C11 . . 120.9(4)
C9 C10 H10 . . 119.5
C11 C10 H10 . . 119.5
O4 C11 C10 . . 117.4(4)
O4 C11 C12 . . 122.3(4)
C10 C11 C12 . . 120.3(4)
C13 C12 C11 . . 117.9(4)
C13 C12 C14 . . 120.5(4)
C11 C12 C14 . . 121.6(4)
C8 C13 C12 . . 122.5(4)
C8 C13 H13 . . 118.8
C12 C13 H13 . . 118.8
O6 C14 O5 . . 123.4(4)
O6 C14 C12 . . 119.9(4)
O5 C14 C12 . . 116.7(4)

loop_
_geom_bond_atom_site_label_1
_geom_bond_atom_site_label_2
_geom_bond_site_symmetry_2
_geom_bond_distance
Co1 O1W . 2.037(3)
Co1 O3W . 2.062(3)
Co1 O4W . 2.087(3)
Co1 O5 1_645 2.103(3)
Co1 O1 . 2.110(3)
Co1 O2W . 2.115(3)
O1W H1WA . 0.8195
O1W H1WB . 0.8219
O2W H2WA . 0.8220
O2W H2WB . 0.8212
O3W H3WA . 0.8183
O3W H3WB . 0.8089
O4W H4WA . 0.8158
O4W H4WB . 0.8205
N2 N1 . 1.257(5)
N2 C8 . 1.430(6)
N1 C6 . 1.426(6)
O1 C1 . 1.275(5)
O2 C1 . 1.245(5)
O3 C3 . 1.357(5)
O3 H3A . 0.8200
O4 C11 . 1.353(5)
O4 H4A . 0.8200
O5 C14 . 1.280(5)
O5 Co1 1_465 2.103(3)
O6 C14 . 1.245(5)
C1 C2 . 1.497(6)
C2 C7 . 1.381(6)
C2 C3 . 1.388(6)
C3 C4 . 1.391(7)
C4 C5 . 1.349(6)
C4 H4 . 0.9300
C5 C6 . 1.397(6)
C5 H5 . 0.9300
C6 C7 . 1.383(6)
C7 H7 . 0.9300
C8 C13 . 1.383(6)
C8 C9 . 1.401(6)
C9 C10 . 1.371(6)
C9 H9 . 0.9300
C10 C11 . 1.385(6)
C10 H10 . 0.9300
C11 C12 . 1.398(6)
C12 C13 . 1.383(6)
C12 C14 . 1.493(6)
C13 H13 . 0.9300

loop_
_geom_hbond_atom_site_label_D
_geom_hbond_atom_site_label_H
_geom_hbond_atom_site_label_A
_geom_hbond_site_symmetry_A
_geom_hbond_distance_DH
_geom_hbond_distance_HA
_geom_hbond_distance_DA
_geom_hbond_angle_DHA
O1W H1WA O6 2_645 0.82 1.89 2.667(5) 156.9
O1W H1WB N1 3_665 0.82 2.08 2.871(5) 161.4
O2W H2WA O2 . 0.82 1.84 2.629(5) 161.4
O3W H3WA O2 2_645 0.82 1.88 2.682(4) 166.9
O3W H3WB O4 3_565 0.81 2.23 2.899(5) 140.6
O4W H4WA N2 2_645 0.82 2.35 3.074(5) 147.9
O4W H4WB O6 1_645 0.82 1.88 2.665(4) 159.1
O3 H3A O1 . 0.82 1.80 2.521(5) 146.6
O4 H4A O5 . 0.82 1.82 2.541(4) 146.6
